data_7037916
loop_
_publ_author_name
'Takahashi, Kiyonori'
'Hoshino, Norihisa'
'Takeda, Takashi'
'Satomi, Koichiro'
'Suzuki, Yasutaka'
'Noro, Shin-Ichiro'
'Nakamura, Takayoshi'
'Kawamata, Jun'
'Akutagawa, Tomoyuki'

_publ_section_title
;
 The crystal design of polar one-dimensional hydrogen-bonded copper
 coordination complexes.
;
_journal_issue 8
_journal_name_full 'Dalton transactions (Cambridge, England : 2003)'
_journal_page_first 3398
_journal_page_last 3406
_journal_paper_doi 10.1039/c5dt04865f
_journal_volume 45
_journal_year 2016
_chemical_formula_moiety 'C26 H26 Cu N2 O5'
_chemical_formula_sum 'C26 H26 Cu N2 O5'
_chemical_formula_weight 510.05
_space_group_IT_number 15
_symmetry_cell_setting monoclinic
_symmetry_Int_Tables_number 15
_symmetry_space_group_name_Hall '-C 2yc'
_symmetry_space_group_name_H-M 'C 1 2/c 1'
_atom_sites_solution_hydrogens geom
_atom_sites_solution_primary direct
_atom_sites_solution_secondary difmap
_audit_creation_method 'by CrystalStructure 4.0'
_audit_update_record
;
2016-01-06 deposited with the CCDC.
2016-01-06 downloaded from the CCDC.
;
_cell_angle_alpha 90.0000
_cell_angle_beta 90.280(3)
_cell_angle_gamma 90.0000
_cell_formula_units_Z 4
_cell_length_a 15.5909(8)
_cell_length_b 6.0458(4)
_cell_length_c 25.4000(14)
_cell_measurement_reflns_used 1679
_cell_measurement_temperature 223
_cell_measurement_theta_max 67.58
_cell_measurement_theta_min 3.48
_cell_volume 2394.2(2)
_computing_cell_refinement 'RAPID AUTO'
_computing_data_collection 'RAPID AUTO (Rigaku, ????)'
_computing_data_reduction 'RAPID AUTO'
_computing_molecular_graphics 'CrystalStructure 4.0'
_computing_publication_material 'CrystalStructure 4.0 (Rigaku, 2010)'
_computing_structure_refinement 'SHELXL97 (Sheldrick, 2008)'
_computing_structure_solution 'SIR2004 (Burla, et al., 2005)'
_diffrn_ambient_temperature 223
_diffrn_detector_area_resol_mean 10.000
_diffrn_measured_fraction_theta_full 0.990
_diffrn_measured_fraction_theta_max 0.990
_diffrn_measurement_device_type 'Rigaku R-AXIS RAPID'
_diffrn_measurement_method \w
_diffrn_radiation_type 'Cu K\a'
_diffrn_radiation_wavelength 1.54187
_diffrn_reflns_av_R_equivalents 0.0670
_diffrn_reflns_limit_h_max 18
_diffrn_reflns_limit_h_min -18
_diffrn_reflns_limit_k_max 7
_diffrn_reflns_limit_k_min -7
_diffrn_reflns_limit_l_max 30
_diffrn_reflns_limit_l_min -30
_diffrn_reflns_number 8789
_diffrn_reflns_theta_full 68.19
_diffrn_reflns_theta_max 68.19
_diffrn_standards_number 0
_exptl_absorpt_coefficient_mu 1.620
_exptl_absorpt_correction_T_max 0.968
_exptl_absorpt_correction_T_min 0.958
_exptl_absorpt_correction_type numerical
_exptl_absorpt_process_details 'NUMABS (Rigaku, 1999)'
_exptl_crystal_colour blue
_exptl_crystal_density_diffrn 1.415
_exptl_crystal_density_method 'not measured'
_exptl_crystal_description platelet
_exptl_crystal_F_000 1060.00
_exptl_crystal_size_max 0.120
_exptl_crystal_size_mid 0.050
_exptl_crystal_size_min 0.020
_refine_diff_density_max 0.430
_refine_diff_density_min -0.940
_refine_ls_extinction_method none
_refine_ls_goodness_of_fit_ref 1.071
_refine_ls_hydrogen_treatment constr
_refine_ls_number_parameters 155
_refine_ls_number_reflns 2173
_refine_ls_number_restraints 0
_refine_ls_R_factor_gt 0.0736
_refine_ls_shift/su_max 0.000
_refine_ls_structure_factor_coef Fsqd
_refine_ls_weighting_details 'w = 1/[\s^2^(Fo^2^)+(0.1061P)^2^+0.0000P] where P=(Fo^2^+2Fc^2^)/3'
_refine_ls_weighting_scheme calc
_refine_ls_wR_factor_ref 0.2230
_reflns_number_gt 1101
_reflns_number_total 2173
_reflns_threshold_expression F^2^>2.0\s(F^2^)
_cod_data_source_file c5dt04865f2.cif
_cod_data_source_block Crystal5
_cod_depositor_comments 'Adding full bibliography for 7037912--7037917.cif.'
_cod_original_cell_volume 2394.2(3)
_cod_database_code 7037916

loop_
_symmetry_equiv_pos_site_id
_symmetry_equiv_pos_as_xyz
1 +X,+Y,+Z
2 -X,+Y,1/2-Z
3 -X,-Y,-Z
4 +X,-Y,1/2+Z
5 1/2+X,1/2+Y,+Z
6 1/2-X,1/2+Y,1/2-Z
7 1/2-X,1/2-Y,-Z
8 1/2+X,1/2-Y,1/2+Z

loop_
_atom_site_label
_atom_site_type_symbol
_atom_site_fract_x
_atom_site_fract_y
_atom_site_fract_z
_atom_site_U_iso_or_equiv
_atom_site_adp_type
_atom_site_occupancy
_atom_site_symmetry_multiplicity
_atom_site_calc_flag
_atom_site_refinement_flags
Cu1 Cu 0.5000 0.1931(2) 0.7500 0.0510(5) Uani 1.0 4 d .
O1 O 0.4455(3) 0.2038(7) 0.68151(14) 0.0550(11) Uani 1.0 8 d .
O2 O 0.4605(3) -0.1608(8) 0.66467(14) 0.0639(12) Uani 1.0 8 d .
O3 O 0.5000 0.5711(10) 0.7500 0.0619(16) Uani 1.0 4 d .
N1 N 0.6139(3) 0.1543(9) 0.71393(16) 0.0492(13) Uani 1.0 8 d .
C1 C 0.4439(4) 0.0346(14) 0.6511(3) 0.0555(16) Uani 1.0 8 d .
C2 C 0.4214(4) 0.0838(11) 0.5944(2) 0.0516(15) Uani 1.0 8 d .
C3 C 0.4276(4) 0.2969(12) 0.5747(3) 0.0644(18) Uani 1.0 8 d .
C4 C 0.4071(5) 0.3389(13) 0.5227(3) 0.076(2) Uani 1.0 8 d .
C5 C 0.3782(5) 0.1764(13) 0.4889(3) 0.0640(18) Uani 1.0 8 d .
C6 C 0.3713(5) -0.0340(14) 0.5092(3) 0.080(3) Uani 1.0 8 d .
C7 C 0.3936(5) -0.0813(12) 0.5612(3) 0.0690(19) Uani 1.0 8 d .
C8 C 0.3548(6) 0.2268(15) 0.4328(3) 0.095(3) Uani 1.0 8 d .
C9 C 0.6444(4) 0.3044(11) 0.6808(3) 0.0565(16) Uani 1.0 8 d .
C10 C 0.7234(4) 0.2867(13) 0.6574(3) 0.0670(19) Uani 1.0 8 d .
C11 C 0.7724(4) 0.1009(13) 0.6671(3) 0.067(2) Uani 1.0 8 d .
C12 C 0.7410(4) -0.0594(12) 0.7002(3) 0.0613(17) Uani 1.0 8 d .
C13 C 0.6618(4) -0.0286(12) 0.7227(2) 0.0565(16) Uani 1.0 8 d .
H3 H 0.4458 0.4129 0.5968 0.0772 Uiso 1.0 8 calc R
H3A H 0.5184 0.6168 0.7787 0.0743 Uiso 1.0 8 calc R
H4 H 0.4131 0.4839 0.5099 0.0915 Uiso 1.0 8 calc R
H6 H 0.3509 -0.1486 0.4875 0.0963 Uiso 1.0 8 calc R
H7 H 0.3897 -0.2273 0.5737 0.0828 Uiso 1.0 8 calc R
H8A H 0.4067 0.2503 0.4126 0.1145 Uiso 1.0 8 calc R
H8B H 0.3197 0.3591 0.4315 0.1145 Uiso 1.0 8 calc R
H8C H 0.3230 0.1035 0.4180 0.1145 Uiso 1.0 8 calc R
H9 H 0.6104 0.4287 0.6730 0.0678 Uiso 1.0 8 calc R
H10 H 0.7437 0.3992 0.6351 0.0804 Uiso 1.0 8 calc R
H11 H 0.8264 0.0842 0.6513 0.0803 Uiso 1.0 8 calc R
H12 H 0.7731 -0.1877 0.7073 0.0736 Uiso 1.0 8 calc R
H13 H 0.6402 -0.1391 0.7450 0.0678 Uiso 1.0 8 calc R

loop_
_atom_site_aniso_label
_atom_site_aniso_U_11
_atom_site_aniso_U_22
_atom_site_aniso_U_33
_atom_site_aniso_U_12
_atom_site_aniso_U_13
_atom_site_aniso_U_23
Cu1 0.0472(7) 0.0617(10) 0.0442(7) 0.0000 0.0028(5) 0.0000
O1 0.060(3) 0.065(3) 0.039(2) 0.004(2) 0.0055(18) -0.008(2)
O2 0.076(3) 0.068(4) 0.048(3) -0.001(3) 0.001(2) 0.009(3)
O3 0.075(4) 0.064(5) 0.047(3) 0.0000 -0.012(3) 0.0000
N1 0.050(3) 0.061(4) 0.037(3) -0.000(3) -0.001(2) -0.000(3)
C1 0.043(3) 0.082(6) 0.042(4) -0.002(4) 0.009(3) 0.005(4)
C2 0.056(4) 0.058(5) 0.041(3) -0.005(3) 0.002(3) 0.001(3)
C3 0.080(5) 0.061(5) 0.052(4) -0.007(4) 0.002(4) 0.003(4)
C4 0.107(6) 0.067(6) 0.055(4) -0.003(5) 0.003(4) 0.011(4)
C5 0.080(5) 0.070(6) 0.042(4) 0.001(4) 0.000(3) 0.002(4)
C6 0.122(7) 0.068(6) 0.051(4) -0.015(5) -0.011(4) -0.003(4)
C7 0.095(5) 0.060(5) 0.052(4) -0.006(4) 0.006(4) 0.005(4)
C8 0.132(7) 0.110(8) 0.044(4) 0.007(6) -0.009(4) 0.005(4)
C9 0.053(4) 0.062(5) 0.055(4) -0.001(4) 0.005(3) 0.010(4)
C10 0.060(4) 0.078(6) 0.063(4) -0.006(4) 0.013(4) 0.014(4)
C11 0.051(4) 0.089(6) 0.061(4) -0.000(4) 0.010(3) -0.009(4)
C12 0.048(4) 0.073(5) 0.064(4) 0.008(4) 0.002(3) -0.005(4)
C13 0.053(4) 0.062(5) 0.054(4) -0.000(3) -0.007(3) 0.003(3)

loop_
_atom_type_symbol
_atom_type_description
_atom_type_scat_dispersion_real
_atom_type_scat_dispersion_imag
_atom_type_scat_source
C C 0.0181 0.0091
;
International Tables for Crystallography
(1992, Vol. C, Tables 4.2.6.8 and 6.1.1.4)
;
H H 0.0000 0.0000
;
International Tables for Crystallography
(1992, Vol. C, Table 6.1.1.4)
;
O O 0.0492 0.0322
;
International Tables for Crystallography
(1992, Vol. C, Tables 4.2.6.8 and 6.1.1.4)
;
N N 0.0311 0.0180
;
International Tables for Crystallography
(1992, Vol. C, Tables 4.2.6.8 and 6.1.1.4)
;
Cu Cu -1.9646 0.5888
;
International Tables for Crystallography
(1992, Vol. C, Tables 4.2.6.8 and 6.1.1.4)
;

loop_
_geom_angle_atom_site_label_1
_geom_angle_atom_site_label_2
_geom_angle_atom_site_label_3
_geom_angle
_geom_angle_publ_flag
_geom_angle_site_symmetry_1
_geom_angle_site_symmetry_3
O1 Cu1 O1 176.2(2) yes . 2_656
O1 Cu1 N1 88.81(16) yes . .
O1 Cu1 N1 91.64(16) yes . 2_656
O1 Cu1 N1 91.64(16) yes 2_656 .
O1 Cu1 N1 88.81(16) yes 2_656 2_656
N1 Cu1 N1 166.6(3) yes . 2_656
Cu1 O1 C1 121.5(4) yes . .
Cu1 N1 C9 121.9(4) yes . .
Cu1 N1 C13 120.5(4) yes . .
C9 N1 C13 117.6(5) yes . .
O1 C1 O2 125.5(6) yes . .
O1 C1 C2 114.9(7) yes . .
O2 C1 C2 119.6(6) yes . .
C1 C2 C3 120.7(6) yes . .
C1 C2 C7 120.8(6) yes . .
C3 C2 C7 118.4(6) yes . .
C2 C3 C4 120.0(7) yes . .
C3 C4 C5 122.6(7) yes . .
C4 C5 C6 116.8(6) yes . .
C4 C5 C8 121.6(7) yes . .
C6 C5 C8 121.6(7) yes . .
C5 C6 C7 121.6(7) yes . .
C2 C7 C6 120.6(7) yes . .
N1 C9 C10 123.1(6) yes . .
C9 C10 C11 118.8(7) yes . .
C10 C11 C12 119.0(6) yes . .
C11 C12 C13 118.8(7) yes . .
N1 C13 C12 122.6(6) yes . .
H3A O3 H3A 141.089 no . 2_656
C2 C3 H3 120.025 no . .
C4 C3 H3 120.011 no . .
C3 C4 H4 118.718 no . .
C5 C4 H4 118.727 no . .
C5 C6 H6 119.186 no . .
C7 C6 H6 119.169 no . .
C2 C7 H7 119.713 no . .
C6 C7 H7 119.710 no . .
C5 C8 H8A 109.473 no . .
C5 C8 H8B 109.464 no . .
C5 C8 H8C 109.459 no . .
H8A C8 H8B 109.477 no . .
H8A C8 H8C 109.483 no . .
H8B C8 H8C 109.472 no . .
N1 C9 H9 118.445 no . .
C10 C9 H9 118.447 no . .
C9 C10 H10 120.597 no . .
C11 C10 H10 120.582 no . .
C10 C11 H11 120.488 no . .
C12 C11 H11 120.489 no . .
C11 C12 H12 120.601 no . .
C13 C12 H12 120.609 no . .
N1 C13 H13 118.718 no . .
C12 C13 H13 118.724 no . .

loop_
_geom_bond_atom_site_label_1
_geom_bond_atom_site_label_2
_geom_bond_distance
_geom_bond_publ_flag
_geom_bond_site_symmetry_2
Cu1 O1 1.933(4) yes .
Cu1 O1 1.933(4) yes 2_656
Cu1 N1 2.016(5) yes .
Cu1 N1 2.016(5) yes 2_656
O1 C1 1.282(9) yes .
O2 C1 1.257(10) yes .
N1 C9 1.327(8) yes .
N1 C13 1.352(8) yes .
C1 C2 1.509(8) yes .
C2 C3 1.386(10) yes .
C2 C7 1.376(9) yes .
C3 C4 1.382(9) yes .
C4 C5 1.379(10) yes .
C5 C6 1.377(11) yes .
C5 C8 1.500(9) yes .
C6 C7 1.394(9) yes .
C9 C10 1.374(9) yes .
C10 C11 1.380(10) yes .
C11 C12 1.374(10) yes .
C12 C13 1.376(8) yes .
O3 H3A 0.830 no .
O3 H3A 0.830 no 2_656
C3 H3 0.940 no .
C4 H4 0.940 no .
C6 H6 0.940 no .
C7 H7 0.940 no .
C8 H8A 0.970 no .
C8 H8B 0.970 no .
C8 H8C 0.970 no .
C9 H9 0.940 no .
C10 H10 0.940 no .
C11 H11 0.940 no .
C12 H12 0.940 no .
C13 H13 0.940 no .

loop_
_geom_contact_atom_site_label_1
_geom_contact_atom_site_label_2
_geom_contact_distance
_geom_contact_publ_flag
_geom_contact_site_symmetry_2
Cu1 O2 3.105(5) no .
Cu1 O2 3.105(5) no 2_656
Cu1 C1 2.824(6) no 2_656
Cu1 C9 2.941(6) no 2_656
Cu1 C13 2.943(6) no 2_656
O1 C3 2.782(8) no .
O1 C7 3.597(8) no .
O1 C9 3.161(7) no .
O1 C13 3.276(7) no 2_656
O2 N1 3.299(7) no .
O2 C7 2.863(7) no .
O2 C13 3.551(7) no .
O2 C13 3.538(7) no 2_656
N1 C1 3.171(7) no .
N1 C11 2.767(8) no .
C2 C5 2.816(8) no .
C3 C6 2.744(10) no .
C4 C7 2.731(11) no .
C9 C12 2.709(10) no .
C10 C13 2.706(10) no .
Cu1 O3 2.285(7) no .
O1 O3 2.944(6) no .
O1 C12 3.529(7) no 5_455
O2 O3 2.773(6) no 1_545
O2 C11 3.269(8) no 5_445
O3 Cu1 2.285(7) no .
O3 O1 2.944(6) no .
O3 O1 2.944(6) no 2_656
O3 O2 2.773(6) no 1_565
O3 O2 2.773(6) no 2_666
O3 N1 3.218(7) no .
O3 N1 3.218(7) no 2_656
O3 C9 3.286(7) no .
O3 C9 3.286(7) no 2_656
O3 C13 3.566(8) no 1_565
O3 C13 3.566(8) no 2_666
N1 O3 3.218(7) no .
N1 C12 3.582(8) no 6_656
C9 O3 3.286(7) no .
C9 C12 3.599(9) no 6_656
C11 O2 3.269(8) no 5_555
C12 O1 3.529(7) no 5_545
C12 N1 3.582(8) no 6_646
C12 C9 3.599(9) no 6_646
C13 O3 3.566(8) no 1_545
Cu1 H9 2.9745 no .
Cu1 H9 2.9745 no 2_656
Cu1 H13 2.9710 no .
Cu1 H13 2.9710 no 2_656
O1 H3 2.4964 no .
O1 H9 2.9177 no .
O1 H13 3.0959 no 2_656
O2 H7 2.5880 no .
O2 H13 3.4599 no .
O2 H13 2.7887 no 2_656
N1 H10 3.2146 no .
N1 H12 3.2354 no .
C1 H3 2.6714 no .
C1 H7 2.6589 no .
C1 H9 3.5657 no .
C1 H13 3.1330 no 2_656
C2 H4 3.2367 no .
C2 H6 3.2449 no .
C3 H7 3.2243 no .
C4 H6 3.2012 no .
C4 H8A 2.8481 no .
C4 H8B 2.6840 no .
C4 H8C 3.2837 no .
C5 H3 3.2609 no .
C5 H7 3.2591 no .
C6 H4 3.1983 no .
C6 H8A 3.0493 no .
C6 H8B 3.1893 no .
C6 H8C 2.5702 no .
C7 H3 3.2247 no .
C8 H4 2.6561 no .
C8 H6 2.6616 no .
C9 H11 3.2254 no .
C9 H13 3.1393 no .
C10 H12 3.2287 no .
C11 H9 3.2138 no .
C11 H13 3.2116 no .
C12 H10 3.2278 no .
C13 H9 3.1414 no .
C13 H11 3.2225 no .
H3 H4 2.3036 no .
H3 H9 3.2091 no .
H4 H8A 2.8473 no .
H4 H8B 2.5726 no .
H4 H8C 3.5597 no .
H6 H7 2.3177 no .
H6 H8A 3.1950 no .
H6 H8B 3.4160 no .
H6 H8C 2.3701 no .
H9 H10 2.3009 no .
H10 H11 2.3351 no .
H11 H12 2.3297 no .
H12 H13 2.3066 no .
Cu1 H3A 3.5709 no 1_545
Cu1 H3A 2.6786 no .
Cu1 H3A 3.5709 no 2_646
Cu1 H3A 2.6786 no 2_656
O1 H3A 2.7511 no 2_656
O1 H11 3.0521 no 5_455
O1 H12 2.8464 no 5_455
O2 H3 3.1088 no 1_545
O2 H3A 3.3146 no 1_545
O2 H3A 1.9945 no 2_646
O2 H8A 2.9103 no 3_656
O2 H9 3.4146 no 1_545
O2 H10 3.4789 no 5_445
O2 H11 2.6190 no 5_445
O3 H9 2.7496 no .
O3 H9 2.7496 no 2_656
O3 H13 2.8043 no 1_565
O3 H13 2.8043 no 2_666
N1 H3A 3.5730 no .
N1 H3A 3.4806 no 2_656
N1 H12 2.8266 no 6_656
C1 H3A 3.1454 no 2_646
C1 H8A 3.3236 no 3_656
C1 H10 3.2508 no 5_445
C1 H11 3.2818 no 5_445
C1 H12 3.4624 no 5_455
C2 H8A 3.3626 no 3_656
C2 H10 3.1654 no 5_445
C3 H4 3.5483 no 3_666
C3 H7 2.9364 no 1_565
C3 H11 3.0528 no 5_455
C4 H4 3.1161 no 3_666
C4 H6 3.3408 no 1_565
C4 H7 2.9376 no 1_565
C6 H4 2.9868 no 1_545
C6 H8B 3.5058 no 7_556
C7 H3 3.2897 no 1_545
C7 H4 2.9508 no 1_545
C7 H8A 3.3410 no 3_656
C7 H8B 3.5927 no 7_556
C7 H10 3.0083 no 5_445
C7 H11 3.2324 no 5_445
C8 H9 3.4456 no 3_666
C8 H10 3.2285 no 3_666
C9 H3A 3.3311 no 2_656
C9 H8B 3.5517 no 3_666
C9 H8C 3.5572 no 3_656
C9 H12 3.1144 no 6_656
C10 H7 3.3629 no 5_555
C10 H8B 3.1818 no 3_666
C10 H8C 3.1214 no 3_656
C10 H12 3.5063 no 1_565
C10 H12 3.4413 no 6_656
C10 H13 3.2893 no 6_656
C11 H3 3.4413 no 5_545
C11 H3A 3.5356 no 6_646
C11 H7 3.1779 no 5_555
C11 H8C 2.8947 no 3_656
C11 H12 3.5131 no 6_656
C11 H13 3.0470 no 6_656
C12 H8C 3.1703 no 3_656
C12 H12 3.2603 no 6_656
C12 H13 3.4352 no 6_656
C13 H3A 3.4127 no 1_545
C13 H3A 3.5342 no 2_646
C13 H12 2.9028 no 6_656
H3 O2 3.1088 no 1_565
H3 C7 3.2897 no 1_565
H3 C11 3.4413 no 5_455
H3 H3A 3.4375 no 2_656
H3 H4 3.5526 no 3_666
H3 H7 2.4155 no 1_565
H3 H8A 3.0818 no 3_666
H3 H11 2.5463 no 5_455
H3A Cu1 2.6786 no .
H3A Cu1 3.5709 no 1_565
H3A O1 2.7511 no 2_656
H3A O2 3.3146 no 1_565
H3A O2 1.9945 no 2_666
H3A N1 3.5730 no .
H3A N1 3.4806 no 2_656
H3A C1 3.1454 no 2_666
H3A C9 3.3311 no 2_656
H3A C11 3.5356 no 6_656
H3A C13 3.4127 no 1_565
H3A C13 3.5342 no 2_666
H3A H3 3.4375 no 2_656
H3A H9 3.2548 no .
H3A H9 2.6184 no 2_656
H3A H11 3.0021 no 6_656
H3A H13 2.5548 no 1_565
H3A H13 2.9395 no 2_666
H4 C3 3.5483 no 3_666
H4 C4 3.1161 no 3_666
H4 C6 2.9868 no 1_565
H4 C7 2.9508 no 1_565
H4 H3 3.5526 no 3_666
H4 H4 2.7649 no 3_666
H4 H6 2.4889 no 1_565
H4 H7 2.4112 no 1_565
H6 C4 3.3408 no 1_545
H6 H4 2.4889 no 1_545
H6 H6 3.4394 no 7_546
H6 H8B 3.3331 no 1_545
H7 C3 2.9364 no 1_545
H7 C4 2.9376 no 1_545
H7 C10 3.3629 no 5_445
H7 C11 3.1779 no 5_445
H7 H3 2.4155 no 1_545
H7 H4 2.4112 no 1_545
H7 H8A 3.1950 no 3_656
H7 H10 2.8711 no 5_445
H7 H11 2.4859 no 5_445
H8A O2 2.9103 no 3_656
H8A C1 3.3236 no 3_656
H8A C2 3.3626 no 3_656
H8A C7 3.3410 no 3_656
H8A H3 3.0818 no 3_666
H8A H7 3.1950 no 3_656
H8A H9 2.9257 no 3_666
H8A H10 3.3797 no 3_666
H8B C6 3.5058 no 7_556
H8B C7 3.5927 no 7_556
H8B C9 3.5517 no 3_666
H8B C10 3.1818 no 3_666
H8B H6 3.3331 no 1_565
H8B H9 3.1493 no 3_666
H8B H10 2.4420 no 3_666
H8C C9 3.5572 no 3_656
H8C C10 3.1214 no 3_656
H8C C11 2.8947 no 3_656
H8C C12 3.1703 no 3_656
H8C H10 3.4824 no 3_656
H8C H10 3.4540 no 3_666
H8C H11 3.1262 no 3_656
H8C H12 3.5478 no 3_656
H9 O2 3.4146 no 1_565
H9 O3 2.7496 no .
H9 C8 3.4456 no 3_666
H9 H3A 3.2548 no .
H9 H3A 2.6184 no 2_656
H9 H8A 2.9257 no 3_666
H9 H8B 3.1493 no 3_666
H9 H12 3.5420 no 1_565
H9 H13 3.2219 no 1_565
H10 O2 3.4789 no 5_555
H10 C1 3.2508 no 5_555
H10 C2 3.1654 no 5_555
H10 C7 3.0083 no 5_555
H10 C8 3.2285 no 3_666
H10 H7 2.8711 no 5_555
H10 H8A 3.3797 no 3_666
H10 H8B 2.4420 no 3_666
H10 H8C 3.4824 no 3_656
H10 H8C 3.4540 no 3_666
H10 H12 3.1302 no 1_565
H10 H13 3.5418 no 6_656
H11 O1 3.0521 no 5_545
H11 O2 2.6190 no 5_555
H11 C1 3.2818 no 5_555
H11 C3 3.0528 no 5_545
H11 C7 3.2324 no 5_555
H11 H3 2.5463 no 5_545
H11 H3A 3.0021 no 6_646
H11 H7 2.4859 no 5_555
H11 H8C 3.1262 no 3_656
H11 H13 3.1608 no 6_656
H12 O1 2.8464 no 5_545
H12 N1 2.8266 no 6_646
H12 C1 3.4624 no 5_545
H12 C9 3.1144 no 6_646
H12 C10 3.5063 no 1_545
H12 C10 3.4413 no 6_646
H12 C11 3.5131 no 6_646
H12 C12 3.2603 no 6_646
H12 C13 2.9028 no 6_646
H12 H8C 3.5478 no 3_656
H12 H9 3.5420 no 1_545
H12 H10 3.1302 no 1_545
H12 H13 3.2754 no 6_646
H13 O3 2.8043 no 1_545
H13 C10 3.2893 no 6_646
H13 C11 3.0470 no 6_646
H13 C12 3.4352 no 6_646
H13 H3A 2.5548 no 1_545
H13 H3A 2.9395 no 2_646
H13 H9 3.2219 no 1_545
H13 H10 3.5418 no 6_646
H13 H11 3.1608 no 6_646
H13 H12 3.2754 no 6_656

loop_
_geom_hbond_atom_site_label_D
_geom_hbond_atom_site_label_H
_geom_hbond_atom_site_label_A
_geom_hbond_site_symmetry_H
_geom_hbond_site_symmetry_A
_geom_hbond_distance_DA
_geom_hbond_distance_DH
_geom_hbond_distance_HA
_geom_hbond_angle_DHA
_geom_hbond_publ_flag
O3 H3A O2 . 2_666 2.773(6) 0.830 1.995 155.9 no
O3 H3A O2 2_656 1_565 2.773(6) 0.830 1.995 155.9 no

loop_
_geom_torsion_atom_site_label_1
_geom_torsion_atom_site_label_2
_geom_torsion_atom_site_label_3
_geom_torsion_atom_site_label_4
_geom_torsion
_geom_torsion_publ_flag
_geom_torsion_site_symmetry_1
_geom_torsion_site_symmetry_3
_geom_torsion_site_symmetry_4
O1 Cu1 N1 C9 60.0(4) no . . .
O1 Cu1 N1 C13 -119.6(4) no . . .
N1 Cu1 O1 C1 66.4(3) no . . .
O1 Cu1 N1 C9 -116.2(4) no . 2_656 2_656
O1 Cu1 N1 C13 64.2(4) no . 2_656 2_656
N1 Cu1 O1 C1 -100.3(3) no 2_656 . .
O1 Cu1 N1 C9 -116.2(4) no 2_656 . .
O1 Cu1 N1 C13 64.2(4) no 2_656 . .
N1 Cu1 O1 C1 -100.3(3) no . 2_656 2_656
O1 Cu1 N1 C9 60.0(4) no 2_656 2_656 2_656
O1 Cu1 N1 C13 -119.6(4) no 2_656 2_656 2_656
N1 Cu1 O1 C1 66.4(3) no 2_656 2_656 2_656
Cu1 O1 C1 O2 14.8(7) no . . .
Cu1 O1 C1 C2 -164.1(3) no . . .
Cu1 N1 C9 C10 177.2(4) no . . .
Cu1 N1 C13 C12 -178.1(4) no . . .
C9 N1 C13 C12 2.3(8) no . . .
C13 N1 C9 C10 -3.2(8) no . . .
O1 C1 C2 C3 18.2(7) no . . .
O1 C1 C2 C7 -161.4(5) no . . .
O2 C1 C2 C3 -160.7(5) no . . .
O2 C1 C2 C7 19.7(8) no . . .
C1 C2 C3 C4 179.7(5) no . . .
C1 C2 C7 C6 178.7(5) no . . .
C3 C2 C7 C6 -0.9(9) no . . .
C7 C2 C3 C4 -0.7(9) no . . .
C2 C3 C4 C5 1.5(10) no . . .
C3 C4 C5 C6 -0.6(10) no . . .
C3 C4 C5 C8 178.9(6) no . . .
C4 C5 C6 C7 -1.0(10) no . . .
C8 C5 C6 C7 179.5(6) no . . .
C5 C6 C7 C2 1.8(11) no . . .
N1 C9 C10 C11 2.3(9) no . . .
C9 C10 C11 C12 -0.6(9) no . . .
C10 C11 C12 C13 -0.2(9) no . . .
C11 C12 C13 N1 -0.6(9) no . . .
